data_2223509
loop_
_publ_author_name
'Cao, Guo-Biao'

_publ_section_title
;
 (<i>E</i>)-4-Chloro-<i>N</i>'-(5-hydroxy-2-nitrobenzylidene)benzohydrazide
;
_journal_coeditor_code OM2273
_journal_issue 10
_journal_name_full 'Acta Crystallographica Section E'
_journal_page_first o2415
_journal_paper_doi 10.1107/S1600536809035740
_journal_volume 65
_journal_year 2009
_chemical_formula_iupac 'C14 H10 Cl N3 O4'
_chemical_formula_moiety 'C14 H10 Cl N3 O4'
_chemical_formula_sum 'C14 H10 Cl N3 O4'
_chemical_formula_weight 319.70
_chemical_name_systematic
;
(<i>E</i>)-4-Chloro-<i>N</i>'-(5-hydroxy-2-nitrobenzylidene)benzohydrazide
;
_space_group_IT_number 2
_symmetry_cell_setting triclinic
_symmetry_space_group_name_Hall '-P 1'
_symmetry_space_group_name_H-M 'P -1'
_atom_sites_solution_hydrogens geom
_atom_sites_solution_primary direct
_atom_sites_solution_secondary difmap
_audit_creation_method SHELXL-97
_cell_angle_alpha 90.820(3)
_cell_angle_beta 106.056(2)
_cell_angle_gamma 109.014(2)
_cell_formula_units_Z 2
_cell_length_a 7.5386(2)
_cell_length_b 8.1677(2)
_cell_length_c 12.3435(4)
_cell_measurement_reflns_used 2079
_cell_measurement_temperature 298(2)
_cell_measurement_theta_max 30.1
_cell_measurement_theta_min 2.6
_cell_volume 685.95(4)
_computing_cell_refinement 'SAINT (Bruker, 2007)'
_computing_data_collection 'SMART (Bruker, 2007)'
_computing_data_reduction 'SAINT (Bruker, 2007)'
_computing_molecular_graphics 'SHELXTL (Sheldrick, 2008)'
_computing_publication_material 'SHELXTL (Sheldrick, 2008)'
_computing_structure_refinement 'SHELXTL (Sheldrick, 2008)'
_computing_structure_solution 'SHELXTL (Sheldrick, 2008)'
_diffrn_ambient_temperature 298(2)
_diffrn_measured_fraction_theta_full 0.977
_diffrn_measured_fraction_theta_max 0.977
_diffrn_measurement_device_type 'Bruker SMART 1K'
_diffrn_measurement_method \w
_diffrn_radiation_monochromator graphite
_diffrn_radiation_source 'fine-focus sealed tube'
_diffrn_radiation_type MoK\a
_diffrn_radiation_wavelength 0.71073
_diffrn_reflns_av_R_equivalents 0.0127
_diffrn_reflns_av_sigmaI/netI 0.0205
_diffrn_reflns_limit_h_max 9
_diffrn_reflns_limit_h_min -9
_diffrn_reflns_limit_k_max 10
_diffrn_reflns_limit_k_min -10
_diffrn_reflns_limit_l_max 15
_diffrn_reflns_limit_l_min -15
_diffrn_reflns_number 4267
_diffrn_reflns_theta_full 27.00
_diffrn_reflns_theta_max 27.00
_diffrn_reflns_theta_min 1.73
_diffrn_standards_number 0
_exptl_absorpt_coefficient_mu 0.301
_exptl_absorpt_correction_T_max 0.9422
_exptl_absorpt_correction_T_min 0.9339
_exptl_absorpt_correction_type multi-scan
_exptl_absorpt_process_details '(SADABS; Bruker, 2001)'
_exptl_crystal_colour colorless
_exptl_crystal_density_diffrn 1.548
_exptl_crystal_density_method 'not measured'
_exptl_crystal_description block
_exptl_crystal_F_000 328
_exptl_crystal_size_max 0.23
_exptl_crystal_size_mid 0.20
_exptl_crystal_size_min 0.20
_refine_diff_density_max 0.307
_refine_diff_density_min -0.366
_refine_ls_extinction_method none
_refine_ls_goodness_of_fit_ref 1.036
_refine_ls_hydrogen_treatment mixed
_refine_ls_matrix_type full
_refine_ls_number_parameters 203
_refine_ls_number_reflns 2933
_refine_ls_number_restraints 1
_refine_ls_restrained_S_all 1.036
_refine_ls_R_factor_all 0.0501
_refine_ls_R_factor_gt 0.0414
_refine_ls_shift/su_max 0.001
_refine_ls_shift/su_max_lt 0.001
_refine_ls_shift/su_mean 0.000
_refine_ls_structure_factor_coef Fsqd
_refine_ls_weighting_details 'calc w=1/[\s^2^(Fo^2^)+(0.051P)^2^+0.2581P] where P=(Fo^2^+2Fc^2^)/3'
_refine_ls_weighting_scheme calc
_refine_ls_wR_factor_gt 0.1043
_refine_ls_wR_factor_ref 0.1123
_reflns_number_gt 2444
_reflns_number_total 2933
_reflns_threshold_expression I>2\s(I)
_cod_data_source_file om2273.cif
_cod_data_source_block I
_cod_database_code 2223509
_cod_database_fobs_code 2223509

loop_
_symmetry_equiv_pos_as_xyz
'x, y, z'
'-x, -y, -z'

loop_
_atom_site_type_symbol
_atom_site_label
_atom_site_fract_x
_atom_site_fract_y
_atom_site_fract_z
_atom_site_U_iso_or_equiv
_atom_site_adp_type
_atom_site_calc_flag
_atom_site_refinement_flags
_atom_site_occupancy
_atom_site_disorder_assembly
_atom_site_disorder_group
Cl Cl1 1.99310(8) 1.22131(10) 1.02766(6) 0.0873(3) Uani d . 1 . .
N N1 0.89654(18) 0.85347(17) 0.58743(11) 0.0363(3) Uani d . 1 . .
N N2 1.08279(18) 0.88906(18) 0.65933(12) 0.0365(3) Uani d D 1 . .
N N3 0.6482(2) 0.46355(18) 0.30087(13) 0.0424(3) Uani d . 1 . .
O O1 0.7870(2) 0.43682(18) 0.36768(12) 0.0570(4) Uani d . 1 . .
O O2 0.5932(3) 0.4105(2) 0.20048(13) 0.0756(5) Uani d . 1 . .
O O3 0.22232(17) 0.82467(17) 0.43739(11) 0.0489(3) Uani d . 1 . .
H H3 0.1313 0.8286 0.3839 0.073 Uiso calc R 1 . .
O O4 1.08646(17) 1.14913(16) 0.72801(11) 0.0458(3) Uani d . 1 . .
C C1 0.6246(2) 0.67228(19) 0.44254(13) 0.0299(3) Uani d . 1 . .
C C2 0.5411(2) 0.55749(19) 0.34209(13) 0.0332(3) Uani d . 1 . .
C C3 0.3510(2) 0.5302(2) 0.27424(14) 0.0407(4) Uani d . 1 . .
H H3A 0.2995 0.4535 0.2079 0.049 Uiso calc R 1 . .
C C4 0.2379(2) 0.6149(2) 0.30395(15) 0.0407(4) Uani d . 1 . .
H H4 0.1098 0.5944 0.2590 0.049 Uiso calc R 1 . .
C C5 0.3180(2) 0.7317(2) 0.40214(14) 0.0352(3) Uani d . 1 . .
C C6 0.5077(2) 0.75750(19) 0.46992(13) 0.0322(3) Uani d . 1 . .
H H6 0.5584 0.8346 0.5361 0.039 Uiso calc R 1 . .
C C7 0.8272(2) 0.7162(2) 0.51835(13) 0.0326(3) Uani d . 1 . .
H H7 0.9012 0.6456 0.5154 0.039 Uiso calc R 1 . .
C C8 1.1687(2) 1.0418(2) 0.72753(13) 0.0337(3) Uani d . 1 . .
C C9 1.3720(2) 1.0754(2) 0.80277(13) 0.0335(3) Uani d . 1 . .
C C10 1.4371(3) 1.1911(2) 0.90032(14) 0.0438(4) Uani d . 1 . .
H H10 1.3523 1.2403 0.9185 0.053 Uiso calc R 1 . .
C C11 1.6278(3) 1.2339(3) 0.97075(15) 0.0511(5) Uani d . 1 . .
H H11 1.6716 1.3107 1.0366 0.061 Uiso calc R 1 . .
C C12 1.7510(3) 1.1612(3) 0.94169(15) 0.0474(4) Uani d . 1 . .
C C13 1.6913(2) 1.0459(2) 0.84568(15) 0.0437(4) Uani d . 1 . .
H H13 1.7774 0.9981 0.8278 0.052 Uiso calc R 1 . .
C C14 1.5000(2) 1.0026(2) 0.77637(14) 0.0362(3) Uani d . 1 . .
H H14 1.4565 0.9239 0.7115 0.043 Uiso calc R 1 . .
H H2 1.141(3) 0.809(2) 0.660(2) 0.080 Uiso d D 1 . .

loop_
_atom_site_aniso_label
_atom_site_aniso_U_11
_atom_site_aniso_U_22
_atom_site_aniso_U_33
_atom_site_aniso_U_12
_atom_site_aniso_U_13
_atom_site_aniso_U_23
Cl1 0.0458(3) 0.1068(5) 0.0802(4) 0.0259(3) -0.0248(3) -0.0205(4)
N1 0.0269(6) 0.0390(7) 0.0413(7) 0.0161(5) 0.0021(5) -0.0002(6)
N2 0.0270(6) 0.0385(7) 0.0425(7) 0.0179(5) 0.0005(5) -0.0022(6)
N3 0.0471(8) 0.0356(7) 0.0476(8) 0.0178(6) 0.0149(7) -0.0033(6)
O1 0.0527(8) 0.0596(8) 0.0656(9) 0.0360(7) 0.0091(7) -0.0089(7)
O2 0.0986(13) 0.0879(11) 0.0505(9) 0.0534(10) 0.0138(8) -0.0181(8)
O3 0.0364(6) 0.0568(8) 0.0598(8) 0.0295(6) 0.0082(6) 0.0016(6)
O4 0.0368(6) 0.0450(7) 0.0554(7) 0.0237(5) 0.0024(5) -0.0080(5)
C1 0.0283(7) 0.0294(7) 0.0337(7) 0.0125(6) 0.0087(6) 0.0057(6)
C2 0.0349(8) 0.0296(7) 0.0366(8) 0.0133(6) 0.0100(6) 0.0028(6)
C3 0.0387(9) 0.0365(8) 0.0385(9) 0.0094(7) 0.0029(7) -0.0023(7)
C4 0.0280(7) 0.0411(9) 0.0454(9) 0.0100(7) 0.0014(7) 0.0048(7)
C5 0.0293(7) 0.0343(8) 0.0452(9) 0.0151(6) 0.0110(6) 0.0093(7)
C6 0.0297(7) 0.0334(7) 0.0345(8) 0.0140(6) 0.0074(6) 0.0015(6)
C7 0.0290(7) 0.0356(8) 0.0371(8) 0.0178(6) 0.0081(6) 0.0030(6)
C8 0.0296(7) 0.0394(8) 0.0344(8) 0.0159(6) 0.0080(6) 0.0024(6)
C9 0.0294(7) 0.0370(8) 0.0330(8) 0.0126(6) 0.0060(6) 0.0035(6)
C10 0.0402(9) 0.0535(10) 0.0380(9) 0.0191(8) 0.0088(7) -0.0043(7)
C11 0.0483(10) 0.0603(11) 0.0339(9) 0.0147(9) 0.0008(8) -0.0090(8)
C12 0.0338(8) 0.0557(11) 0.0412(9) 0.0133(8) -0.0040(7) 0.0026(8)
C13 0.0320(8) 0.0511(10) 0.0471(10) 0.0187(7) 0.0053(7) 0.0038(8)
C14 0.0320(8) 0.0390(8) 0.0360(8) 0.0145(6) 0.0050(6) -0.0011(6)

loop_
_atom_type_symbol
_atom_type_description
_atom_type_scat_dispersion_real
_atom_type_scat_dispersion_imag
_atom_type_scat_source
C C 0.0033 0.0016 'International Tables Vol C Tables 4.2.6.8 and 6.1.1.4'
H H 0.0000 0.0000 'International Tables Vol C Tables 4.2.6.8 and 6.1.1.4'
N N 0.0061 0.0033 'International Tables Vol C Tables 4.2.6.8 and 6.1.1.4'
O O 0.0106 0.0060 'International Tables Vol C Tables 4.2.6.8 and 6.1.1.4'
Cl Cl 0.1484 0.1585 'International Tables Vol C Tables 4.2.6.8 and 6.1.1.4'

loop_
_geom_angle_atom_site_label_1
_geom_angle_atom_site_label_2
_geom_angle_atom_site_label_3
_geom_angle_site_symmetry_1
_geom_angle_site_symmetry_3
_geom_angle
_geom_angle_publ_flag
C7 N1 N2 . . 116.59(12) ?
C8 N2 N1 . . 118.41(12) ?
C8 N2 H2 . . 122.9(16) ?
N1 N2 H2 . . 118.7(16) ?
O2 N3 O1 . . 121.99(15) ?
O2 N3 C2 . . 118.32(15) ?
O1 N3 C2 . . 119.67(14) ?
C5 O3 H3 . . 109.5 ?
C6 C1 C2 . . 116.51(13) ?
C6 C1 C7 . . 117.54(13) ?
C2 C1 C7 . . 125.89(13) ?
C3 C2 C1 . . 121.43(14) ?
C3 C2 N3 . . 115.96(14) ?
C1 C2 N3 . . 122.59(14) ?
C4 C3 C2 . . 120.83(15) ?
C4 C3 H3A . . 119.6 ?
C2 C3 H3A . . 119.6 ?
C3 C4 C5 . . 119.00(14) ?
C3 C4 H4 . . 120.5 ?
C5 C4 H4 . . 120.5 ?
O3 C5 C6 . . 116.31(14) ?
O3 C5 C4 . . 123.86(14) ?
C6 C5 C4 . . 119.83(14) ?
C5 C6 C1 . . 122.38(14) ?
C5 C6 H6 . . 118.8 ?
C1 C6 H6 . . 118.8 ?
N1 C7 C1 . . 117.56(13) ?
N1 C7 H7 . . 121.2 ?
C1 C7 H7 . . 121.2 ?
O4 C8 N2 . . 122.68(14) ?
O4 C8 C9 . . 120.98(14) ?
N2 C8 C9 . . 116.33(13) ?
C10 C9 C14 . . 119.36(14) ?
C10 C9 C8 . . 117.71(14) ?
C14 C9 C8 . . 122.85(14) ?
C11 C10 C9 . . 120.34(16) ?
C11 C10 H10 . . 119.8 ?
C9 C10 H10 . . 119.8 ?
C12 C11 C10 . . 118.85(16) ?
C12 C11 H11 . . 120.6 ?
C10 C11 H11 . . 120.6 ?
C11 C12 C13 . . 122.33(16) ?
C11 C12 Cl1 . . 118.73(14) ?
C13 C12 Cl1 . . 118.92(15) ?
C12 C13 C14 . . 118.43(16) ?
C12 C13 H13 . . 120.8 ?
C14 C13 H13 . . 120.8 ?
C13 C14 C9 . . 120.67(15) ?
C13 C14 H14 . . 119.7 ?
C9 C14 H14 . . 119.7 ?

loop_
_geom_bond_atom_site_label_1
_geom_bond_atom_site_label_2
_geom_bond_site_symmetry_2
_geom_bond_distance
_geom_bond_publ_flag
Cl1 C12 . 1.7399(17) ?
N1 C7 . 1.266(2) ?
N1 N2 . 1.3714(17) ?
N2 C8 . 1.351(2) ?
N2 H2 . 0.896(10) ?
N3 O2 . 1.2160(19) ?
N3 O1 . 1.2245(19) ?
N3 C2 . 1.456(2) ?
O3 C5 . 1.3447(19) ?
O3 H3 . 0.8200 ?
O4 C8 . 1.2285(18) ?
C1 C6 . 1.391(2) ?
C1 C2 . 1.401(2) ?
C1 C7 . 1.476(2) ?
C2 C3 . 1.388(2) ?
C3 C4 . 1.375(2) ?
C3 H3A . 0.9300 ?
C4 C5 . 1.389(2) ?
C4 H4 . 0.9300 ?
C5 C6 . 1.388(2) ?
C6 H6 . 0.9300 ?
C7 H7 . 0.9300 ?
C8 C9 . 1.489(2) ?
C9 C10 . 1.387(2) ?
C9 C14 . 1.390(2) ?
C10 C11 . 1.385(2) ?
C10 H10 . 0.9300 ?
C11 C12 . 1.372(3) ?
C11 H11 . 0.9300 ?
C12 C13 . 1.375(3) ?
C13 C14 . 1.383(2) ?
C13 H13 . 0.9300 ?
C14 H14 . 0.9300 ?

loop_
_geom_hbond_atom_site_label_D
_geom_hbond_atom_site_label_H
_geom_hbond_atom_site_label_A
_geom_hbond_site_symmetry_A
_geom_hbond_distance_DH
_geom_hbond_distance_HA
_geom_hbond_distance_DA
_geom_hbond_angle_DHA
O3 H3 O4 2_676 0.82 1.89 2.7093(17) 173.7
N2 H2 O1 2_766 0.896(10) 2.290(11) 3.1649(18) 165(2)

loop_
_cod_related_entry_id
_cod_related_entry_database
_cod_related_entry_code
1 ChemSpider 5694927
